data_1522311
loop_
_publ_author_name
'Zatovsky, I.V.'
'Slobodyanik, N.S.'
'Kowalski, A.'
'Slyva, T.Yu.'

_publ_section_title
;
 Synthesis and structure of binary diphosphate K Ti P2 O7
;
_journal_name_full 'Dopov. Nats. Akad. Nauk. Ukr.'
_journal_page_first 151
_journal_page_last 155
_journal_volume 2000
_journal_year 2000
_chemical_formula_sum 'K O7 P2 Ti'
_chemical_name_systematic 'K (Ti P2 O7)'
_space_group_IT_number 14
_symmetry_space_group_name_Hall '-P 2ybc'
_symmetry_space_group_name_H-M 'P 1 21/c 1'
_cell_angle_alpha 90
_cell_angle_beta 106.48
_cell_angle_gamma 90
_cell_formula_units_Z 4
_cell_length_a 7.399
_cell_length_b 10.259
_cell_length_c 8.207
_cell_volume 597.371
_citation_journal_id_ASTM DNAUFL
_cod_data_source_file Zatovsky_DNAUFL_2000_1075.cif
_cod_data_source_block K1O7P2Ti1
_cod_original_cell_volume 597.3712
_cod_original_formula_sum 'K1 O7 P2 Ti1'
_cod_database_code 1522311

loop_
_symmetry_equiv_pos_as_xyz
x,y,z
-x,y+1/2,-z+1/2
-x,-y,-z
x,-y-1/2,z-1/2

loop_
_atom_site_label
_atom_site_type_symbol
_atom_site_fract_x
_atom_site_fract_y
_atom_site_fract_z
_atom_site_occupancy
_atom_site_U_iso_or_equiv
Ti1 Ti+3 0.7652 0.6008 0.24 1 0.0
O4 O-2 0.6572 0.935 0.1865 1 0.0
O7 O-2 0.8543 0.9092 -0.0123 1 0.0
P2 P+5 0.8657 0.903 0.1729 1 0.0
O1 O-2 0.5445 0.7174 0.263 1 0.0
O5 O-2 0.0062 0.5057 0.2218 1 0.0
O2 O-2 0.6408 0.4189 0.2291 1 0.0
K1 K+1 0.1804 0.6783 0.0562 1 0.0
O3 O-2 0.6765 0.6103 -0.0117 1 0.0
O6 O-2 0.9205 0.768 0.2463 1 0.0
P1 P+5 0.5554 0.8608 0.3096 1 0.0
